data_1504989
loop_
_publ_author_name
'Avetta, Jr, Christopher T'
'Konkol, Leah C.'
'Taylor, Carla N.'
'Dugan, Karen C.'
'Stern, Charlotte L.'
'Thomson, Regan J.'

_publ_section_title
;
 Diastereoselective oxidative carbon-carbon bond formation via silyl
 bis-enol ethers.
;
_journal_issue 24
_journal_name_full 'Organic letters'
_journal_page_first 5621
_journal_page_last 5624
_journal_paper_doi 10.1021/ol802516z
_journal_volume 10
_journal_year 2008
_chemical_formula_sum 'C20 H18 O2'
_chemical_formula_weight 290.34
_chemical_name_systematic
; 
 ? 
;
_space_group_IT_number 14
_symmetry_cell_setting monoclinic
_symmetry_space_group_name_Hall '-P 2ybc'
_symmetry_space_group_name_H-M 'P 1 21/c 1'
_atom_sites_solution_hydrogens geom
_atom_sites_solution_primary direct
_atom_sites_solution_secondary difmap
_audit_creation_method SHELXL-97
_cell_angle_alpha 90.00
_cell_angle_beta 104.58(4)
_cell_angle_gamma 90.00
_cell_formula_units_Z 4
_cell_length_a 13.755(12)
_cell_length_b 6.832(3)
_cell_length_c 16.505(9)
_cell_measurement_reflns_used 6091
_cell_measurement_temperature 153(2)
_cell_measurement_theta_max 28.72
_cell_measurement_theta_min 2.55
_cell_volume 1501.1(17)
_computing_cell_refinement 'Bruker SMART'
_computing_data_collection 'Bruker SMART'
_computing_data_reduction 'Bruker SAINT'
_computing_molecular_graphics 'Bruker SHELXTL'
_computing_publication_material 'Bruker SHELXTL'
_computing_structure_refinement 'SHELXL-97 (Sheldrick, 1997)'
_computing_structure_solution 'SHELXS-97 (Sheldrick, 1990)'
_diffrn_ambient_temperature 153(2)
_diffrn_measured_fraction_theta_full 0.923
_diffrn_measured_fraction_theta_max 0.923
_diffrn_measurement_device_type 'CCD area detector SMART-1000'
_diffrn_measurement_method 'omega scans'
_diffrn_radiation_monochromator graphite
_diffrn_radiation_source 'fine-focus sealed tube'
_diffrn_radiation_type MoK\a
_diffrn_radiation_wavelength 0.71073
_diffrn_reflns_av_R_equivalents 0.1128
_diffrn_reflns_av_sigmaI/netI 0.0685
_diffrn_reflns_limit_h_max 18
_diffrn_reflns_limit_h_min -18
_diffrn_reflns_limit_k_max 9
_diffrn_reflns_limit_k_min -8
_diffrn_reflns_limit_l_max 21
_diffrn_reflns_limit_l_min -21
_diffrn_reflns_number 13099
_diffrn_reflns_theta_full 28.74
_diffrn_reflns_theta_max 28.74
_diffrn_reflns_theta_min 1.53
_exptl_absorpt_coefficient_mu 0.082
_exptl_absorpt_correction_T_max 0.9884
_exptl_absorpt_correction_T_min 0.9624
_exptl_absorpt_correction_type numerical
_exptl_absorpt_process_details 'face indexed'
_exptl_crystal_colour colorless
_exptl_crystal_density_diffrn 1.285
_exptl_crystal_density_method 'not measured'
_exptl_crystal_description tabular
_exptl_crystal_F_000 616
_exptl_crystal_size_max 0.588
_exptl_crystal_size_mid 0.210
_exptl_crystal_size_min 0.152
_refine_diff_density_max 0.384
_refine_diff_density_min -0.183
_refine_diff_density_rms 0.064
_refine_ls_extinction_method none
_refine_ls_goodness_of_fit_ref 1.061
_refine_ls_hydrogen_treatment constr
_refine_ls_matrix_type full
_refine_ls_number_parameters 199
_refine_ls_number_reflns 3604
_refine_ls_number_restraints 0
_refine_ls_restrained_S_all 1.061
_refine_ls_R_factor_all 0.0701
_refine_ls_R_factor_gt 0.0521
_refine_ls_shift/su_max 0.000
_refine_ls_shift/su_mean 0.000
_refine_ls_structure_factor_coef Fsqd
_refine_ls_weighting_details 'calc w=1/[\s^2^(Fo^2^)+(0.0747P)^2^+0.1766P] where P=(Fo^2^+2Fc^2^)/3'
_refine_ls_weighting_scheme calc
_refine_ls_wR_factor_gt 0.1329
_refine_ls_wR_factor_ref 0.1444
_reflns_number_gt 2684
_reflns_number_total 3604
_reflns_threshold_expression >2sigma(I)
_cod_data_source_file ol802516z_si_002.cif
_cod_data_source_block s54vm
_cod_depositor_comments
;
The following automatic conversions were performed:

'_symmetry_cell_setting' value 'Monoclinic' changed to 'monoclinic'
according to /home/saulius/struct/CIF-dictionaries/cif_core.dic
dictionary named 'cif_core.dic' version 2.4.1 from 2010-06-29.

Automatic conversion script
Id: cif_fix_values 1715 2011-07-08 13:25:40Z adriana 

The following automatic conversions were performed:

'_refine_ls_hydrogen_treatment' value 'const' was replaced with the
value 'constr' as specified in the replacement file
'src/cod-tools/trunk/data/replacement-values/replacement_values.lst'.

Automatic conversion script
Id: cif_fix_values 5376 2017-05-30 11:51:03Z andrius 
;
_cod_original_cell_volume 1501.2(17)
_cod_original_sg_symbol_H-M P2(1)/c
_cod_database_code 1504989

loop_
_symmetry_equiv_pos_as_xyz
'x, y, z'
'-x, y+1/2, -z+1/2'
'-x, -y, -z'
'x, -y-1/2, z-1/2'

loop_
_atom_site_label
_atom_site_type_symbol
_atom_site_fract_x
_atom_site_fract_y
_atom_site_fract_z
_atom_site_U_iso_or_equiv
_atom_site_adp_type
_atom_site_occupancy
_atom_site_symmetry_multiplicity
_atom_site_calc_flag
_atom_site_refinement_flags
O1 O 0.00797(8) 0.19361(14) 0.18169(7) 0.0347(3) Uani 1 1 d .
O2 O 0.29049(8) 0.58957(14) 0.32143(7) 0.0364(3) Uani 1 1 d .
C1 C 0.02143(10) 0.36557(19) 0.16776(8) 0.0257(3) Uani 1 1 d .
C2 C -0.06235(10) 0.49075(19) 0.12013(8) 0.0253(3) Uani 1 1 d .
C3 C -0.16035(11) 0.4201(2) 0.10514(9) 0.0292(3) Uani 1 1 d .
H3 H -0.1720 0.2904 0.1212 0.035 Uiso 1 1 calc R
C4 C -0.24043(11) 0.5375(2) 0.06713(9) 0.0312(3) Uani 1 1 d .
H4 H -0.3072 0.4894 0.0573 0.037 Uiso 1 1 calc R
C5 C -0.22266(11) 0.7274(2) 0.04324(9) 0.0324(3) Uani 1 1 d .
H5 H -0.2777 0.8089 0.0173 0.039 Uiso 1 1 calc R
C6 C -0.12585(11) 0.7979(2) 0.05702(9) 0.0310(3) Uani 1 1 d .
H6 H -0.1149 0.9273 0.0402 0.037 Uiso 1 1 calc R
C7 C -0.04395(11) 0.68123(19) 0.09534(8) 0.0262(3) Uani 1 1 d .
C8 C 0.06150(11) 0.7598(2) 0.11055(10) 0.0312(3) Uani 1 1 d .
H8A H 0.0740 0.8525 0.1581 0.037 Uiso 1 1 calc R
H8B H 0.0681 0.8329 0.0604 0.037 Uiso 1 1 calc R
C9 C 0.14043(11) 0.59819(19) 0.12964(9) 0.0276(3) Uani 1 1 d .
H9A H 0.2084 0.6566 0.1474 0.033 Uiso 1 1 calc R
H9B H 0.1369 0.5191 0.0787 0.033 Uiso 1 1 calc R
C10 C 0.12132(10) 0.46739(18) 0.19953(8) 0.0243(3) Uani 1 1 d .
H10 H 0.1139 0.5566 0.2456 0.029 Uiso 1 1 calc R
C11 C 0.20479(10) 0.32259(18) 0.23820(8) 0.0241(3) Uani 1 1 d .
H11 H 0.1761 0.2318 0.2737 0.029 Uiso 1 1 calc R
C12 C 0.29352(10) 0.42187(19) 0.29637(8) 0.0263(3) Uani 1 1 d .
C13 C 0.38598(10) 0.3000(2) 0.32508(9) 0.0272(3) Uani 1 1 d .
C14 C 0.46442(11) 0.3728(2) 0.38893(9) 0.0333(3) Uani 1 1 d .
H14 H 0.4594 0.4995 0.4112 0.040 Uiso 1 1 calc R
C15 C 0.54921(12) 0.2612(3) 0.41969(10) 0.0416(4) Uani 1 1 d .
H15 H 0.6024 0.3100 0.4635 0.050 Uiso 1 1 calc R
C16 C 0.55626(13) 0.0770(3) 0.38615(10) 0.0438(4) Uani 1 1 d .
H16 H 0.6147 0.0002 0.4072 0.053 Uiso 1 1 calc R
C17 C 0.47949(12) 0.0039(2) 0.32261(10) 0.0382(4) Uani 1 1 d .
H17 H 0.4857 -0.1222 0.3002 0.046 Uiso 1 1 calc R
C18 C 0.39298(11) 0.1138(2) 0.29112(9) 0.0291(3) Uani 1 1 d .
C19 C 0.30919(11) 0.0329(2) 0.22268(9) 0.0306(3) Uani 1 1 d .
H19A H 0.2689 -0.0591 0.2472 0.037 Uiso 1 1 calc R
H19B H 0.3380 -0.0412 0.1827 0.037 Uiso 1 1 calc R
C20 C 0.24098(11) 0.19354(19) 0.17574(9) 0.0276(3) Uani 1 1 d .
H20A H 0.1825 0.1343 0.1357 0.033 Uiso 1 1 calc R
H20B H 0.2781 0.2742 0.1437 0.033 Uiso 1 1 calc R

loop_
_atom_site_aniso_label
_atom_site_aniso_U_11
_atom_site_aniso_U_22
_atom_site_aniso_U_33
_atom_site_aniso_U_23
_atom_site_aniso_U_13
_atom_site_aniso_U_12
O1 0.0345(6) 0.0208(5) 0.0497(7) 0.0054(4) 0.0122(5) -0.0023(4)
O2 0.0371(6) 0.0236(5) 0.0443(6) -0.0081(4) 0.0022(5) 0.0033(4)
C1 0.0291(7) 0.0209(6) 0.0282(7) 0.0003(5) 0.0094(5) -0.0009(5)
C2 0.0289(7) 0.0221(6) 0.0249(6) -0.0010(5) 0.0066(5) -0.0015(5)
C3 0.0331(8) 0.0264(7) 0.0283(7) -0.0025(5) 0.0080(6) -0.0045(6)
C4 0.0273(7) 0.0381(8) 0.0270(7) -0.0040(6) 0.0048(5) -0.0015(6)
C5 0.0341(8) 0.0365(8) 0.0255(7) 0.0008(6) 0.0055(6) 0.0089(6)
C6 0.0388(8) 0.0251(7) 0.0287(7) 0.0033(5) 0.0076(6) 0.0033(6)
C7 0.0307(7) 0.0222(7) 0.0257(7) 0.0001(5) 0.0069(5) -0.0010(5)
C8 0.0346(8) 0.0204(7) 0.0381(8) 0.0063(6) 0.0081(6) -0.0022(6)
C9 0.0293(7) 0.0206(6) 0.0330(7) 0.0025(5) 0.0082(6) -0.0024(5)
C10 0.0268(7) 0.0198(6) 0.0263(6) -0.0005(5) 0.0065(5) 0.0004(5)
C11 0.0269(7) 0.0191(6) 0.0267(7) 0.0000(5) 0.0073(5) 0.0002(5)
C12 0.0291(7) 0.0222(7) 0.0281(7) -0.0009(5) 0.0083(5) 0.0010(5)
C13 0.0287(7) 0.0248(7) 0.0293(7) 0.0003(5) 0.0096(6) 0.0014(5)
C14 0.0312(8) 0.0335(8) 0.0350(8) -0.0043(6) 0.0078(6) 0.0007(6)
C15 0.0322(8) 0.0511(10) 0.0379(9) -0.0060(7) 0.0021(7) 0.0045(7)
C16 0.0352(9) 0.0517(10) 0.0416(9) 0.0006(8) 0.0042(7) 0.0170(7)
C17 0.0420(9) 0.0337(8) 0.0394(8) -0.0020(7) 0.0110(7) 0.0133(7)
C18 0.0330(8) 0.0254(7) 0.0307(7) 0.0012(5) 0.0115(6) 0.0033(6)
C19 0.0348(8) 0.0222(7) 0.0357(8) -0.0038(6) 0.0104(6) 0.0033(6)
C20 0.0324(8) 0.0217(7) 0.0293(7) -0.0031(5) 0.0088(6) -0.0010(5)

loop_
_atom_type_symbol
_atom_type_description
_atom_type_scat_dispersion_real
_atom_type_scat_dispersion_imag
_atom_type_scat_source
C C 0.0033 0.0016 'International Tables Vol C Tables 4.2.6.8 and 6.1.1.4'
H H 0.0000 0.0000 'International Tables Vol C Tables 4.2.6.8 and 6.1.1.4'
O O 0.0106 0.0060 'International Tables Vol C Tables 4.2.6.8 and 6.1.1.4'

loop_
_geom_angle_atom_site_label_1
_geom_angle_atom_site_label_2
_geom_angle_atom_site_label_3
_geom_angle
O1 C1 C2 121.20(13)
O1 C1 C10 123.07(12)
C2 C1 C10 115.70(12)
C3 C2 C7 120.37(13)
C3 C2 C1 118.67(13)
C7 C2 C1 120.84(13)
C4 C3 C2 120.35(14)
C4 C3 H3 119.8
C2 C3 H3 119.8
C3 C4 C5 119.51(14)
C3 C4 H4 120.2
C5 C4 H4 120.2
C6 C5 C4 120.54(13)
C6 C5 H5 119.7
C4 C5 H5 119.7
C5 C6 C7 120.74(14)
C5 C6 H6 119.6
C7 C6 H6 119.6
C6 C7 C2 118.47(13)
C6 C7 C8 120.37(13)
C2 C7 C8 121.15(12)
C7 C8 C9 112.45(12)
C7 C8 H8A 109.1
C9 C8 H8A 109.1
C7 C8 H8B 109.1
C9 C8 H8B 109.1
H8A C8 H8B 107.8
C8 C9 C10 109.23(12)
C8 C9 H9A 109.8
C10 C9 H9A 109.8
C8 C9 H9B 109.8
C10 C9 H9B 109.8
H9A C9 H9B 108.3
C1 C10 C11 111.64(11)
C1 C10 C9 108.68(11)
C11 C10 C9 116.00(12)
C1 C10 H10 106.7
C11 C10 H10 106.7
C9 C10 H10 106.7
C12 C11 C10 112.13(11)
C12 C11 C20 109.80(12)
C10 C11 C20 115.39(12)
C12 C11 H11 106.3
C10 C11 H11 106.3
C20 C11 H11 106.3
O2 C12 C13 120.93(13)
O2 C12 C11 123.02(13)
C13 C12 C11 116.00(12)
C14 C13 C18 120.46(13)
C14 C13 C12 118.36(13)
C18 C13 C12 121.15(13)
C15 C14 C13 120.14(14)
C15 C14 H14 119.9
C13 C14 H14 119.9
C14 C15 C16 119.47(15)
C14 C15 H15 120.3
C16 C15 H15 120.3
C17 C16 C15 120.92(15)
C17 C16 H16 119.5
C15 C16 H16 119.5
C16 C17 C18 120.46(14)
C16 C17 H17 119.8
C18 C17 H17 119.8
C17 C18 C13 118.54(13)
C17 C18 C19 120.29(13)
C13 C18 C19 121.16(13)
C18 C19 C20 112.04(12)
C18 C19 H19A 109.2
C20 C19 H19A 109.2
C18 C19 H19B 109.2
C20 C19 H19B 109.2
H19A C19 H19B 107.9
C19 C20 C11 109.60(12)
C19 C20 H20A 109.8
C11 C20 H20A 109.8
C19 C20 H20B 109.8
C11 C20 H20B 109.8
H20A C20 H20B 108.2

loop_
_geom_bond_atom_site_label_1
_geom_bond_atom_site_label_2
_geom_bond_distance
O1 C1 1.2202(17)
O2 C12 1.2224(17)
C1 C2 1.490(2)
C1 C10 1.511(2)
C2 C3 1.394(2)
C2 C7 1.4062(19)
C3 C4 1.379(2)
C3 H3 0.9500
C4 C5 1.396(2)
C4 H4 0.9500
C5 C6 1.380(2)
C5 H5 0.9500
C6 C7 1.395(2)
C6 H6 0.9500
C7 C8 1.507(2)
C8 C9 1.525(2)
C8 H8A 0.9900
C8 H8B 0.9900
C9 C10 1.5334(19)
C9 H9A 0.9900
C9 H9B 0.9900
C10 C11 1.5282(19)
C10 H10 1.0000
C11 C12 1.510(2)
C11 C20 1.532(2)
C11 H11 1.0000
C12 C13 1.494(2)
C13 C14 1.396(2)
C13 C18 1.403(2)
C14 C15 1.379(2)
C14 H14 0.9500
C15 C16 1.388(2)
C15 H15 0.9500
C16 C17 1.381(2)
C16 H16 0.9500
C17 C18 1.392(2)
C17 H17 0.9500
C18 C19 1.502(2)
C19 C20 1.523(2)
C19 H19A 0.9900
C19 H19B 0.9900
C20 H20A 0.9900
C20 H20B 0.9900

loop_
_geom_torsion_atom_site_label_1
_geom_torsion_atom_site_label_2
_geom_torsion_atom_site_label_3
_geom_torsion_atom_site_label_4
_geom_torsion
O1 C1 C2 C3 12.0(2)
C10 C1 C2 C3 -165.95(12)
O1 C1 C2 C7 -172.05(14)
C10 C1 C2 C7 10.05(19)
C7 C2 C3 C4 -1.1(2)
C1 C2 C3 C4 174.88(12)
C2 C3 C4 C5 0.4(2)
C3 C4 C5 C6 0.3(2)
C4 C5 C6 C7 -0.3(2)
C5 C6 C7 C2 -0.5(2)
C5 C6 C7 C8 -179.67(14)
C3 C2 C7 C6 1.1(2)
C1 C2 C7 C6 -174.79(12)
C3 C2 C7 C8 -179.64(13)
C1 C2 C7 C8 4.4(2)
C6 C7 C8 C9 -163.92(13)
C2 C7 C8 C9 16.88(19)
C7 C8 C9 C10 -51.09(16)
O1 C1 C10 C11 8.92(19)
C2 C1 C10 C11 -173.22(11)
O1 C1 C10 C9 138.12(14)
C2 C1 C10 C9 -44.02(15)
C8 C9 C10 C1 64.74(14)
C8 C9 C10 C11 -168.53(11)
C1 C10 C11 C12 -159.57(11)
C9 C10 C11 C12 75.19(15)
C1 C10 C11 C20 73.71(15)
C9 C10 C11 C20 -51.52(16)
C10 C11 C12 O2 12.98(19)
C20 C11 C12 O2 142.65(14)
C10 C11 C12 C13 -169.35(11)
C20 C11 C12 C13 -39.68(16)
O2 C12 C13 C14 7.8(2)
C11 C12 C13 C14 -169.91(13)
O2 C12 C13 C18 -174.43(14)
C11 C12 C13 C18 7.85(19)
C18 C13 C14 C15 -0.6(2)
C12 C13 C14 C15 177.19(14)
C13 C14 C15 C16 0.6(3)
C14 C15 C16 C17 -0.2(3)
C15 C16 C17 C18 -0.3(3)
C16 C17 C18 C13 0.3(2)
C16 C17 C18 C19 -179.33(16)
C14 C13 C18 C17 0.1(2)
C12 C13 C18 C17 -177.58(13)
C14 C13 C18 C19 179.76(14)
C12 C13 C18 C19 2.0(2)
C17 C18 C19 C20 -159.25(14)
C13 C18 C19 C20 21.1(2)
C18 C19 C20 C11 -52.94(16)
C12 C11 C20 C19 62.51(15)
C10 C11 C20 C19 -169.60(11)
